data_2103847
loop_
_publ_author_name
'Zakaria, Choudhury M.'
'Ferguson, George'
'Lough, Alan J.'
'Glidewell, Christopher'

_publ_section_title
;
 (1<i>R</i>,3<i>S</i>)-Camphoric acid as a building block in
 supramolecular chemistry: adducts with organic polyamines
;
_journal_issue 1
_journal_name_full 'Acta Crystallographica Section B'
_journal_page_first 118
_journal_page_last 131
_journal_paper_doi 10.1107/S0108768102022358
_journal_volume 59
_journal_year 2003
_chemical_formula_moiety '2(C10 H16 O4), C6 H12 N4'
_chemical_formula_sum 'C26 H44 N4 O8'
_chemical_formula_weight 540.65
_chemical_name_systematic
;
(1R,3S)-Camphoric acid--hexamethylenetetramine (2/1)
;
_space_group_IT_number 18
_symmetry_cell_setting orthorhombic
_symmetry_space_group_name_Hall 'P 2 2ab'
_symmetry_space_group_name_H-M 'P 21 21 2'
_atom_sites_solution_hydrogens geom
_atom_sites_solution_primary direct
_atom_sites_solution_secondary difmap
_cell_angle_alpha 90.00
_cell_angle_beta 90.00
_cell_angle_gamma 90.00
_cell_formula_units_Z 2
_cell_length_a 19.9172(8)
_cell_length_b 6.7515(3)
_cell_length_c 10.6272(4)
_cell_measurement_reflns_used 1866
_cell_measurement_temperature 150.0(10)
_cell_measurement_theta_max 27.35
_cell_measurement_theta_min 2.80
_cell_volume 1429.05(10)
_computing_cell_refinement 'DENZO-SMN (Otwinowski & Minor, 1997)'
_computing_data_collection 'Kappa-CCD server software (Nonius, 1997)'
_computing_data_reduction 'DENZO-SMN (Otwinowski & Minor, 1997)'
_computing_molecular_graphics 'PLATON (Spek, 2002)'
_computing_publication_material 'SHELXL-97 (Sheldrick, 1997a) and PRPKAPPA (Ferguson, 1999)'
_computing_structure_refinement 'SHELXL-97 (Sheldrick, 1997a)'
_computing_structure_solution 'SHELXS-97 (Sheldrick, 1997b)'
_diffrn_ambient_temperature 150.0(10)
_diffrn_measured_fraction_theta_full 0.985
_diffrn_measured_fraction_theta_max 0.985
_diffrn_measurement_device_type Kappa-CCD
_diffrn_measurement_method '\f scans, and \w scans with \k offsets'
_diffrn_radiation_monochromator graphite
_diffrn_radiation_source 'fine-focus sealed X-ray tube'
_diffrn_radiation_type 'Mo K\a'
_diffrn_radiation_wavelength 0.71073
_diffrn_reflns_av_R_equivalents 0.039
_diffrn_reflns_av_sigmaI/netI 0.0465
_diffrn_reflns_limit_h_max 25
_diffrn_reflns_limit_h_min 0
_diffrn_reflns_limit_k_max 8
_diffrn_reflns_limit_k_min 0
_diffrn_reflns_limit_l_max 13
_diffrn_reflns_limit_l_min 0
_diffrn_reflns_number 5749
_diffrn_reflns_theta_full 27.35
_diffrn_reflns_theta_max 27.35
_diffrn_reflns_theta_min 2.80
_diffrn_standards_decay_% 0
_exptl_absorpt_coefficient_mu 0.093
_exptl_absorpt_correction_type none
_exptl_crystal_colour colourless
_exptl_crystal_density_diffrn 1.256
_exptl_crystal_density_method 'not measured'
_exptl_crystal_description block
_exptl_crystal_F_000 584
_exptl_crystal_size_max 0.34
_exptl_crystal_size_mid 0.32
_exptl_crystal_size_min 0.30
_refine_diff_density_max 0.177
_refine_diff_density_min -0.130
_refine_ls_extinction_coef 0.022(6)
_refine_ls_extinction_expression Fc^*^=kFc[1+0.001xFc^2^\l^3^/sin(2\q)]^-1/4^
_refine_ls_extinction_method SHELXL
_refine_ls_goodness_of_fit_ref 1.023
_refine_ls_hydrogen_treatment constr
_refine_ls_matrix_type full
_refine_ls_number_parameters 179
_refine_ls_number_reflns 1866
_refine_ls_number_restraints 0
_refine_ls_restrained_S_all 1.023
_refine_ls_R_factor_all 0.0408
_refine_ls_R_factor_gt 0.0327
_refine_ls_shift/su_max 0.000
_refine_ls_shift/su_mean 0.000
_refine_ls_structure_factor_coef Fsqd
_refine_ls_weighting_details 'w=1/[\s^2^(Fo^2^)+(0.0314P)^2^+0.1756P] where P=(Fo^2^+2Fc^2^)/3'
_refine_ls_weighting_scheme calc
_refine_ls_wR_factor_gt 0.0757
_refine_ls_wR_factor_ref 0.0796
_reflns_number_gt 1651
_reflns_number_total 1866
_reflns_threshold_expression >2\s(I)
_cod_data_source_file na0144.cif
_cod_data_source_block V
_cod_database_code 2103847
_cod_database_fobs_code 2103847

loop_
_symmetry_equiv_pos_as_xyz
'x, y, z'
'-x, -y, z'
'x+1/2, -y+1/2, -z'
'-x+1/2, y+1/2, -z'

loop_
_atom_site_label
_atom_site_fract_x
_atom_site_fract_y
_atom_site_fract_z
_atom_site_U_iso_or_equiv
_atom_site_adp_type
_atom_site_calc_flag
_atom_site_refinement_flags
_atom_site_occupancy
_atom_site_type_symbol
O1 0.62577(7) 0.9186(2) -0.50960(12) 0.0400(4) Uani d . 1 O
O2 0.62733(7) 1.2289(2) -0.43812(13) 0.0374(3) Uani d . 1 O
O3 0.65546(7) 0.57514(19) 0.01536(12) 0.0343(3) Uani d . 1 O
O4 0.61878(7) 0.87170(19) 0.07562(12) 0.0352(3) Uani d . 1 O
C11 0.68604(8) 0.9935(3) -0.31603(15) 0.0230(4) Uani d . 1 C
C12 0.63932(8) 0.9680(3) -0.19689(15) 0.0225(4) Uani d . 1 C
C13 0.68919(8) 0.8636(3) -0.10426(15) 0.0229(4) Uani d . 1 C
C14 0.73503(9) 0.7327(3) -0.18549(16) 0.0298(4) Uani d . 1 C
C15 0.72182(9) 0.7929(3) -0.32362(16) 0.0299(4) Uani d . 1 C
C16 0.64384(8) 1.0388(3) -0.43182(16) 0.0265(4) Uani d . 1 C
C17 0.73782(9) 1.1590(3) -0.29821(18) 0.0305(4) Uani d . 1 C
C18 0.65359(8) 0.7524(3) -0.00040(16) 0.0254(4) Uani d . 1 C
C19 0.61184(10) 1.1622(3) -0.14505(18) 0.0332(4) Uani d . 1 C
C110 0.58050(9) 0.8275(3) -0.22665(18) 0.0326(4) Uani d . 1 C
N1 0.53977(7) 0.6366(2) 0.22287(14) 0.0247(3) Uani d . 1 N
N2 0.54616(7) 0.3815(2) 0.38512(13) 0.0244(3) Uani d . 1 N
C1 0.58487(8) 0.5177(3) 0.30423(17) 0.0254(4) Uani d . 1 C
C2 0.49408(9) 0.7492(3) 0.30460(16) 0.0259(4) Uani d . 1 C
C3 0.5000 0.5000 0.1446(2) 0.0272(5) Uani d S 1 C
C4 0.5000 0.5000 0.4635(2) 0.0274(5) Uani d S 1 C
H2 0.6026 1.2479 -0.5009 0.056 Uiso calc R 1 H
H4 0.5951 0.8032 0.1244 0.053 Uiso calc R 1 H
H13 0.7176 0.9683 -0.0644 0.027 Uiso calc R 1 H
H14A 0.7243 0.5910 -0.1725 0.036 Uiso calc R 1 H
H14B 0.7827 0.7548 -0.1633 0.036 Uiso calc R 1 H
H15A 0.7646 0.8050 -0.3705 0.036 Uiso calc R 1 H
H15B 0.6931 0.6936 -0.3661 0.036 Uiso calc R 1 H
H17A 0.7657 1.1696 -0.3739 0.046 Uiso calc R 1 H
H17B 0.7663 1.1284 -0.2256 0.046 Uiso calc R 1 H
H17C 0.7146 1.2848 -0.2838 0.046 Uiso calc R 1 H
H19A 0.5870 1.2316 -0.2113 0.050 Uiso calc R 1 H
H19B 0.6491 1.2454 -0.1163 0.050 Uiso calc R 1 H
H19C 0.5817 1.1346 -0.0742 0.050 Uiso calc R 1 H
H11A 0.5540 0.8055 -0.1503 0.049 Uiso calc R 1 H
H11B 0.5981 0.7006 -0.2570 0.049 Uiso calc R 1 H
H11C 0.5520 0.8869 -0.2916 0.049 Uiso calc R 1 H
H1A 0.6161 0.4403 0.2509 0.030 Uiso calc R 1 H
H1B 0.6119 0.6075 0.3576 0.030 Uiso calc R 1 H
H2A 0.5206 0.8402 0.3581 0.031 Uiso calc R 1 H
H2B 0.4637 0.8304 0.2519 0.031 Uiso calc R 1 H
H3A 0.5305 0.4227 0.0898 0.033 Uiso calc PR 0.50 H
H3B 0.4695 0.5773 0.0898 0.033 Uiso calc PR 0.50 H
H4A 0.5264 0.5895 0.5183 0.033 Uiso calc PR 0.50 H
H4B 0.4736 0.4105 0.5183 0.033 Uiso calc PR 0.50 H

loop_
_atom_site_aniso_label
_atom_site_aniso_U_11
_atom_site_aniso_U_22
_atom_site_aniso_U_33
_atom_site_aniso_U_12
_atom_site_aniso_U_13
_atom_site_aniso_U_23
O1 0.0498(8) 0.0401(8) 0.0300(7) -0.0015(7) -0.0140(7) -0.0056(6)
O2 0.0465(8) 0.0335(7) 0.0322(7) 0.0078(6) -0.0176(6) 0.0025(6)
O3 0.0428(8) 0.0249(7) 0.0354(7) -0.0005(6) 0.0041(6) 0.0066(5)
O4 0.0454(8) 0.0275(7) 0.0325(7) -0.0031(6) 0.0166(6) 0.0035(6)
C11 0.0225(7) 0.0255(9) 0.0210(7) 0.0010(7) -0.0012(6) 0.0016(7)
C12 0.0204(7) 0.0234(9) 0.0236(8) 0.0011(6) -0.0010(6) 0.0008(7)
C13 0.0226(7) 0.0234(9) 0.0227(8) -0.0007(7) -0.0007(6) 0.0025(7)
C14 0.0291(8) 0.0308(10) 0.0296(9) 0.0082(8) 0.0027(7) 0.0050(8)
C15 0.0302(8) 0.0339(10) 0.0255(9) 0.0085(8) 0.0014(7) 0.0002(8)
C16 0.0240(8) 0.0314(10) 0.0240(8) -0.0009(7) -0.0020(7) 0.0018(8)
C17 0.0254(8) 0.0376(10) 0.0285(8) -0.0067(8) -0.0040(7) 0.0064(8)
C18 0.0258(8) 0.0257(9) 0.0246(8) -0.0026(7) -0.0009(7) 0.0009(7)
C19 0.0390(9) 0.0298(10) 0.0308(9) 0.0095(8) 0.0056(8) -0.0008(8)
C110 0.0236(8) 0.0394(11) 0.0348(10) -0.0044(8) -0.0038(8) 0.0018(9)
N1 0.0259(7) 0.0232(7) 0.0250(7) -0.0019(6) 0.0024(6) 0.0034(6)
N2 0.0242(7) 0.0243(8) 0.0249(7) 0.0018(6) -0.0016(6) 0.0026(6)
C1 0.0199(7) 0.0262(9) 0.0301(8) -0.0004(7) -0.0004(7) 0.0010(8)
C2 0.0284(8) 0.0184(8) 0.0307(8) -0.0005(7) 0.0010(8) -0.0002(8)
C3 0.0322(12) 0.0310(14) 0.0185(10) -0.0023(11) 0.000 0.000
C4 0.0320(12) 0.0322(14) 0.0179(11) 0.0009(11) 0.000 0.000

loop_
_atom_type_symbol
_atom_type_description
_atom_type_scat_dispersion_real
_atom_type_scat_dispersion_imag
_atom_type_scat_source
C C 0.0033 0.0016 'International Tables Vol C Tables 4.2.6.8 and 6.1.1.4'
H H 0.0000 0.0000 'International Tables Vol C Tables 4.2.6.8 and 6.1.1.4'
N N 0.0061 0.0033 'International Tables Vol C Tables 4.2.6.8 and 6.1.1.4'
O O 0.0106 0.0060 'International Tables Vol C Tables 4.2.6.8 and 6.1.1.4'

loop_
_geom_angle_atom_site_label_1
_geom_angle_atom_site_label_2
_geom_angle_atom_site_label_3
_geom_angle_site_symmetry_1
_geom_angle_site_symmetry_3
_geom_angle
_geom_angle_publ_flag
C16 O2 H2 . . 109.5 no
C18 O4 H4 . . 109.5 no
C16 C11 C15 . . 113.10(15) no
C16 C11 C17 . . 108.96(14) no
C15 C11 C17 . . 109.75(14) no
C16 C11 C12 . . 110.15(13) no
C15 C11 C12 . . 102.70(14) no
C17 C11 C12 . . 112.12(14) no
C19 C12 C110 . . 109.33(14) no
C19 C12 C13 . . 112.82(14) no
C110 C12 C13 . . 109.53(14) no
C19 C12 C11 . . 114.04(14) no
C110 C12 C11 . . 110.50(14) no
C13 C12 C11 . . 100.32(12) no
C18 C13 C14 . . 113.78(14) no
C18 C13 C12 . . 112.65(13) no
C14 C13 C12 . . 106.42(13) no
C18 C13 H13 . . 107.9 no
C14 C13 H13 . . 107.9 no
C12 C13 H13 . . 107.9 no
C13 C14 C15 . . 106.32(14) no
C13 C14 H14A . . 110.5 no
C15 C14 H14A . . 110.5 no
C13 C14 H14B . . 110.5 no
C15 C14 H14B . . 110.5 no
H14A C14 H14B . . 108.7 no
C11 C15 C14 . . 105.17(14) no
C11 C15 H15A . . 110.7 no
C14 C15 H15A . . 110.7 no
C11 C15 H15B . . 110.7 no
C14 C15 H15B . . 110.7 no
H15A C15 H15B . . 108.8 no
O1 C16 O2 . . 122.64(16) no
O1 C16 C11 . . 125.47(17) no
O2 C16 C11 . . 111.87(15) no
C11 C17 H17A . . 109.5 no
C11 C17 H17B . . 109.5 no
H17A C17 H17B . . 109.5 no
C11 C17 H17C . . 109.5 no
H17A C17 H17C . . 109.5 no
H17B C17 H17C . . 109.5 no
O3 C18 O4 . . 121.96(16) no
O3 C18 C13 . . 125.33(16) no
O4 C18 C13 . . 112.70(15) no
C12 C19 H19A . . 109.5 no
C12 C19 H19B . . 109.5 no
H19A C19 H19B . . 109.5 no
C12 C19 H19C . . 109.5 no
H19A C19 H19C . . 109.5 no
H19B C19 H19C . . 109.5 no
C12 C110 H11A . . 109.5 no
C12 C110 H11B . . 109.5 no
H11A C110 H11B . . 109.5 no
C12 C110 H11C . . 109.5 no
H11A C110 H11C . . 109.5 no
H11B C110 H11C . . 109.5 no
C2 N1 C3 . . 108.95(12) no
C2 N1 C1 . . 108.09(13) no
C3 N1 C1 . . 108.41(12) no
C2 N2 C1 2_665 . 108.68(14) no
C2 N2 C4 2_665 . 108.36(11) no
C1 N2 C4 . . 108.46(12) no
N2 C1 N1 . . 111.13(12) no
N2 C1 H1A . . 109.4 no
N1 C1 H1A . . 109.4 no
N2 C1 H1B . . 109.4 no
N1 C1 H1B . . 109.4 no
H1A C1 H1B . . 108.0 no
N2 C2 N1 2_665 . 111.81(13) no
N2 C2 H2A 2_665 . 109.3 no
N1 C2 H2A . . 109.3 no
N2 C2 H2B 2_665 . 109.3 no
N1 C2 H2B . . 109.3 no
H2A C2 H2B . . 107.9 no
N1 C3 N1 . 2_665 111.24(19) no
N1 C3 H3A . . 109.4 no
N1 C3 H3A 2_665 . 109.4 no
N1 C3 H3B . . 109.4 no
N1 C3 H3B 2_665 . 109.4 no
H3A C3 H3B . . 108.0 no
N2 C4 N2 . 2_665 111.26(18) no
N2 C4 H4A . . 109.4 no
N2 C4 H4A 2_665 . 109.4 no
N2 C4 H4B . . 109.4 no
N2 C4 H4B 2_665 . 109.4 no
H4A C4 H4B . . 108.0 no

loop_
_geom_bond_atom_site_label_1
_geom_bond_atom_site_label_2
_geom_bond_site_symmetry_2
_geom_bond_distance
_geom_bond_publ_flag
O1 C16 . 1.213(2) no
O2 C16 . 1.327(2) no
O2 H2 . 0.84 no
O3 C18 . 1.209(2) no
O4 C18 . 1.335(2) no
O4 H4 . 0.84 no
C11 C16 . 1.521(2) no
C11 C15 . 1.532(3) no
C11 C17 . 1.533(2) no
C11 C12 . 1.581(2) no
C12 C19 . 1.524(2) no
C12 C110 . 1.540(2) no
C12 C13 . 1.566(2) no
C13 C18 . 1.511(2) no
C13 C14 . 1.537(2) no
C13 H13 . 1.00 no
C14 C15 . 1.546(2) no
C14 H14A . 0.99 no
C14 H14B . 0.99 no
C15 H15A . 0.99 no
C15 H15B . 0.99 no
C17 H17A . 0.98 no
C17 H17B . 0.98 no
C17 H17C . 0.98 no
C19 H19A . 0.98 no
C19 H19B . 0.98 no
C19 H19C . 0.98 no
C110 H11A . 0.98 no
C110 H11B . 0.98 no
C110 H11C . 0.98 no
N1 C2 . 1.470(2) no
N1 C3 . 1.473(2) no
N1 C1 . 1.483(2) no
N2 C2 2_665 1.468(2) no
N2 C1 . 1.476(2) no
N2 C4 . 1.4764(19) no
C1 H1A . 0.99 no
C1 H1B . 0.99 no
C2 H2A . 0.99 no
C2 H2B . 0.99 no
C3 H3A . 0.99 no
C3 H3B . 0.99 no
C4 H4A . 0.99 no
C4 H4B . 0.99 no

loop_
_geom_hbond_atom_site_label_D
_geom_hbond_atom_site_label_H
_geom_hbond_atom_site_label_A
_geom_hbond_site_symmetry_A
_geom_hbond_distance_DH
_geom_hbond_distance_HA
_geom_hbond_distance_DA
_geom_hbond_angle_DHA
_geom_hbond_publ_flag
O2 H2 N2 1_564 0.84 1.88 2.684(2) 159 y
O4 H4 N1 . 0.84 1.89 2.728(2) 175 y

loop_
_geom_torsion_atom_site_label_1
_geom_torsion_atom_site_label_2
_geom_torsion_atom_site_label_3
_geom_torsion_atom_site_label_4
_geom_torsion_site_symmetry_1
_geom_torsion_site_symmetry_4
_geom_torsion
_geom_torsion_publ_flag
C16 C11 C12 C19 . . -75.15(19) no
C15 C11 C12 C19 . . 164.11(14) no
C17 C11 C12 C19 . . 46.37(19) no
C16 C11 C12 C110 . . 48.5(2) no
C15 C11 C12 C110 . . -72.27(16) no
C17 C11 C12 C110 . . 170.00(14) no
C16 C11 C12 C13 . . 164.00(14) no
C15 C11 C12 C13 . . 43.26(16) no
C17 C11 C12 C13 . . -74.48(17) no
C19 C12 C13 C18 . . 79.55(18) no
C110 C12 C13 C18 . . -42.48(19) no
C11 C12 C13 C18 . . -158.73(14) no
C19 C12 C13 C14 . . -155.11(14) no
C110 C12 C13 C14 . . 82.86(16) no
C11 C12 C13 C14 . . -33.39(16) no
C18 C13 C14 C15 . . 135.93(15) no
C12 C13 C14 C15 . . 11.28(18) no
C16 C11 C15 C14 . . -156.23(14) no
C17 C11 C15 C14 . . 81.86(17) no
C12 C11 C15 C14 . . -37.54(17) no
C13 C14 C15 C11 . . 16.52(19) no
C15 C11 C16 O1 . . 16.9(2) no
C17 C11 C16 O1 . . 139.22(18) no
C12 C11 C16 O1 . . -97.4(2) no
C15 C11 C16 O2 . . -164.22(15) no
C17 C11 C16 O2 . . -41.9(2) no
C12 C11 C16 O2 . . 81.51(18) no
C14 C13 C18 O3 . . -5.3(2) no
C12 C13 C18 O3 . . 115.95(19) no
C14 C13 C18 O4 . . 174.45(14) no
C12 C13 C18 O4 . . -64.31(19) no
C2 N2 C1 N1 2_665 . 58.60(17) no
C4 N2 C1 N1 . . -59.00(17) no
C2 N1 C1 N2 . . 58.94(18) no
C3 N1 C1 N2 . . -59.01(17) no
C3 N1 C2 N2 . 2_665 58.28(17) no
C1 N1 C2 N2 . 2_665 -59.32(17) no
C2 N1 C3 N1 . 2_665 -58.52(10) no
C1 N1 C3 N1 . 2_665 58.89(9) no
C2 N2 C4 N2 2_665 2_665 -58.85(10) no
C1 N2 C4 N2 . 2_665 58.97(10) no
